data_7038148
loop_
_publ_author_name
'Ara, Irene'
'Forni\'es, Juan'
'Ib\'a\~nez, Susana'
'Mastrorilli, Piero'
'Todisco, Stefano'
'Gallo, Vito'

_publ_section_title
;
 Polynuclear platinum phosphanido/phosphinito complexes: formation of P-O
 and P-O-P bonds through reductive coupling processes.
;
_journal_issue 5
_journal_name_full 'Dalton transactions (Cambridge, England : 2003)'
_journal_page_first 2156
_journal_page_last 2171
_journal_paper_doi 10.1039/c5dt02593a
_journal_volume 45
_journal_year 2016
_chemical_formula_moiety '4(C78 H55 Cl F10 O P5 Pt3), 4(C16 H36 N), 4(C H2 Cl2), 2(H2 O)'
_chemical_formula_sum 'C95 H92 Cl3 F10 N O1.5 P5 Pt3'
_chemical_formula_weight 2308.17
_chemical_name_systematic
; 
 ? 
;
_space_group_IT_number 14
_symmetry_cell_setting monoclinic
_symmetry_space_group_name_Hall '-P 2yn'
_symmetry_space_group_name_H-M 'P 1 21/n 1'
_atom_sites_solution_hydrogens geom
_atom_sites_solution_primary direct
_atom_sites_solution_secondary difmap
_audit_creation_method SHELXL-97
_audit_update_record
;
2015-10-22 deposited with the CCDC.
2015-10-29 downloaded from the CCDC.
;
_cell_angle_alpha 90.00
_cell_angle_beta 97.620(1)
_cell_angle_gamma 90.00
_cell_formula_units_Z 4
_cell_length_a 13.1529(8)
_cell_length_b 50.083(3)
_cell_length_c 13.8499(9)
_cell_measurement_reflns_used 9607
_cell_measurement_temperature 100(2)
_cell_measurement_theta_max 28.119
_cell_measurement_theta_min 2.165
_cell_volume 9042.9(10)
_computing_cell_refinement 'SAINT+ 6.02 (Bruker AXS, 1999)'
_computing_data_collection 'SMART v. 5.611 (Bruker AXS, 2000)'
_computing_data_reduction 'SAINT+ 6.02 (Bruker AXS, 1999)'
_computing_molecular_graphics 'XP, SHELXTL v. 6.10 (Bruker, 2000)'
_computing_publication_material 'XCIF, SHELXTL v. 6.10 (Bruker, 2000)'
_computing_structure_refinement 'SHELXL-97 (Sheldrick, 1997)'
_computing_structure_solution 'SHELXS-97 (Sheldrick, 1990)'
_diffrn_ambient_temperature 100(2)
_diffrn_detector_area_resol_mean 8.26
_diffrn_measured_fraction_theta_full 0.999
_diffrn_measured_fraction_theta_max 0.999
_diffrn_measurement_device_type 'Bruker SMART APEX CCD system'
_diffrn_measurement_method '\w rotations with narrow frames'
_diffrn_radiation_monochromator graphite
_diffrn_radiation_source 'fine-focus sealed tube'
_diffrn_radiation_type MoK\a
_diffrn_radiation_wavelength 0.71073
_diffrn_reflns_av_R_equivalents 0.0475
_diffrn_reflns_av_sigmaI/netI 0.0413
_diffrn_reflns_limit_h_max 15
_diffrn_reflns_limit_h_min -15
_diffrn_reflns_limit_k_max 59
_diffrn_reflns_limit_k_min -59
_diffrn_reflns_limit_l_max 16
_diffrn_reflns_limit_l_min -16
_diffrn_reflns_number 69176
_diffrn_reflns_theta_full 25.00
_diffrn_reflns_theta_max 25.00
_diffrn_reflns_theta_min 1.54
_exptl_absorpt_coefficient_mu 4.875
_exptl_absorpt_correction_T_max 0.5698
_exptl_absorpt_correction_T_min 0.3874
_exptl_absorpt_correction_type multi-scan
_exptl_absorpt_process_details
; 
SADABS; Area-Detector Absorption Correction. Bruker-AXS
within SAINT+ package, v. 6.02 (1999)
;
_exptl_crystal_colour colorless
_exptl_crystal_density_diffrn 1.695
_exptl_crystal_density_method 'not measured'
_exptl_crystal_description block
_exptl_crystal_F_000 4524
_exptl_crystal_size_max 0.24
_exptl_crystal_size_mid 0.18
_exptl_crystal_size_min 0.13
_refine_diff_density_max 2.665
_refine_diff_density_min -2.488
_refine_diff_density_rms 0.195
_refine_ls_extinction_method none
_refine_ls_goodness_of_fit_ref 1.290
_refine_ls_hydrogen_treatment constr
_refine_ls_matrix_type full
_refine_ls_number_parameters 1085
_refine_ls_number_reflns 15937
_refine_ls_number_restraints 84
_refine_ls_restrained_S_all 1.297
_refine_ls_R_factor_all 0.0868
_refine_ls_R_factor_gt 0.0770
_refine_ls_shift/su_max 0.006
_refine_ls_shift/su_mean 0.000
_refine_ls_structure_factor_coef Fsqd
_refine_ls_weighting_details 'calc w=1/[\s^2^(Fo^2^)+(0.0000P)^2^+217.8095P] where P=(Fo^2^+2Fc^2^)/3'
_refine_ls_weighting_scheme calc
_refine_ls_wR_factor_gt 0.1498
_refine_ls_wR_factor_ref 0.1534
_reflns_number_gt 14106
_reflns_number_total 15937
_reflns_threshold_expression >2sigma(I)
_cod_data_source_file c5dt02593a1.cif
_cod_data_source_block ial290a
_cod_original_cell_volume 9042.8(10)
_cod_original_sg_symbol_H-M P2(1)/n
_cod_original_formula_sum 'C95 H92 Cl3 F10 N O1.50 P5 Pt3'
_cod_database_code 7038148

loop_
_symmetry_equiv_pos_as_xyz
'x, y, z'
'-x+1/2, y+1/2, -z+1/2'
'-x, -y, -z'
'x-1/2, -y-1/2, z-1/2'

loop_
_atom_site_label
_atom_site_type_symbol
_atom_site_fract_x
_atom_site_fract_y
_atom_site_fract_z
_atom_site_U_iso_or_equiv
_atom_site_adp_type
_atom_site_occupancy
_atom_site_symmetry_multiplicity
_atom_site_calc_flag
_atom_site_refinement_flags
_atom_site_disorder_assembly
_atom_site_disorder_group
Pt1 Pt -0.04930(4) 0.147273(10) -0.01909(4) 0.02993(13) Uani 1 1 d . . .
Pt2 Pt 0.06559(4) 0.122316(9) 0.22827(4) 0.02896(13) Uani 1 1 d . . .
Pt3 Pt 0.24368(4) 0.090165(9) 0.40954(4) 0.02634(12) Uani 1 1 d . . .
Cl1 Cl 0.3640(3) 0.10614(7) 0.5405(3) 0.0471(9) Uani 1 1 d . . .
P1 P -0.0384(3) 0.17441(7) 0.1126(3) 0.0338(8) Uani 1 1 d . . .
P2 P -0.0584(3) 0.11336(7) 0.0931(3) 0.0340(8) Uani 1 1 d . . .
P3 P 0.1729(3) 0.13143(6) 0.3699(2) 0.0271(7) Uani 1 1 d . . .
P4 P 0.1310(2) 0.08228(6) 0.2737(2) 0.0216(6) Uani 1 1 d . . .
P5 P 0.3199(2) 0.04869(6) 0.4503(2) 0.0258(7) Uani 1 1 d . . .
F2 F -0.2143(6) 0.18149(16) -0.1703(7) 0.051(2) Uani 1 1 d . . .
F3 F -0.1910(11) 0.2234(2) -0.2796(9) 0.103(5) Uani 1 1 d . . .
F4 F -0.0031(11) 0.2447(2) -0.2891(9) 0.100(4) Uani 1 1 d U . .
F5 F 0.1651(10) 0.2222(3) -0.1834(10) 0.105(5) Uani 1 1 d . . .
F6 F 0.1450(7) 0.1796(2) -0.0741(8) 0.072(3) Uani 1 1 d . . .
F8 F -0.2413(8) 0.1222(2) -0.1557(8) 0.072(3) Uani 1 1 d . . .
F9 F -0.2615(13) 0.0945(3) -0.3197(9) 0.121(5) Uani 1 1 d . . .
F10 F -0.0962(12) 0.0783(2) -0.3985(9) 0.107(4) Uani 1 1 d U . .
F11 F 0.0949(12) 0.0903(3) -0.3022(10) 0.115(5) Uani 1 1 d U . .
F12 F 0.1173(9) 0.1202(2) -0.1370(9) 0.084(4) Uani 1 1 d . . .
O1 O 0.0179(8) 0.16252(16) 0.2063(6) 0.038(2) Uani 1 1 d . . .
C1 C -0.0353(10) 0.1784(2) -0.1140(9) 0.030(3) Uani 1 1 d . . .
C2 C -0.1179(11) 0.1908(3) -0.1696(10) 0.037(3) Uani 1 1 d . . .
C3 C -0.1079(16) 0.2127(3) -0.2278(12) 0.057(5) Uani 1 1 d . . .
C4 C -0.012(2) 0.2229(3) -0.2326(14) 0.072(6) Uani 1 1 d . . .
C5 C 0.0722(16) 0.2115(4) -0.1797(14) 0.061(5) Uani 1 1 d . . .
C6 C 0.0583(11) 0.1895(3) -0.1262(11) 0.042(4) Uani 1 1 d . . .
C7 C -0.0602(14) 0.1227(3) -0.1411(11) 0.050(4) Uani 1 1 d . . .
C8 C -0.1574(14) 0.1152(3) -0.1911(11) 0.046(4) Uani 1 1 d U . .
C9 C -0.1652(19) 0.1003(4) -0.2784(19) 0.090(7) Uani 1 1 d . . .
C10 C -0.0836(15) 0.0930(3) -0.3029(12) 0.048(4) Uani 1 1 d U . .
C11 C 0.0049(17) 0.0975(4) -0.2725(14) 0.066(5) Uani 1 1 d U . .
C12 C 0.0182(16) 0.1120(3) -0.1767(13) 0.059(5) Uani 1 1 d U . .
C13 C 0.0280(11) 0.2056(3) 0.0982(10) 0.037(3) Uani 1 1 d . . .
C14 C -0.0198(12) 0.2277(3) 0.0468(11) 0.041(3) Uani 1 1 d . . .
H14 H -0.0909 0.2270 0.0232 0.050 Uiso 1 1 calc R . .
C15 C 0.0356(14) 0.2502(3) 0.0307(12) 0.051(4) Uani 1 1 d . . .
H15 H 0.0018 0.2653 -0.0005 0.062 Uiso 1 1 calc R . .
C16 C 0.1394(15) 0.2510(4) 0.0597(13) 0.060(5) Uani 1 1 d . . .
H16 H 0.1782 0.2660 0.0445 0.072 Uiso 1 1 calc R . .
C17 C 0.1880(13) 0.2297(3) 0.1113(14) 0.059(5) Uani 1 1 d . . .
H17 H 0.2592 0.2305 0.1346 0.071 Uiso 1 1 calc R . .
C18 C 0.1316(12) 0.2073(3) 0.1281(11) 0.047(4) Uani 1 1 d . . .
H18 H 0.1656 0.1925 0.1615 0.057 Uiso 1 1 calc R . .
C19 C -0.1634(12) 0.1862(3) 0.1408(11) 0.041(4) Uani 1 1 d . . .
C20 C -0.2423(13) 0.1919(3) 0.0687(13) 0.057(5) Uani 1 1 d . . .
H20 H -0.2327 0.1892 0.0026 0.069 Uiso 1 1 calc R . .
C21 C -0.3377(14) 0.2018(4) 0.0900(16) 0.065(5) Uani 1 1 d . . .
H21 H -0.3906 0.2063 0.0391 0.078 Uiso 1 1 calc R . .
C22 C -0.3515(16) 0.2045(3) 0.1825(17) 0.069(6) Uani 1 1 d . . .
H22 H -0.4158 0.2108 0.1973 0.082 Uiso 1 1 calc R . .
C23 C -0.2766(19) 0.1986(4) 0.2570(17) 0.082(7) Uani 1 1 d . . .
H23 H -0.2893 0.2004 0.3226 0.099 Uiso 1 1 calc R . .
C24 C -0.1801(16) 0.1897(3) 0.2364(13) 0.064(5) Uani 1 1 d . . .
H24 H -0.1268 0.1861 0.2881 0.077 Uiso 1 1 calc R . .
C25 C -0.1802(12) 0.1161(2) 0.1426(12) 0.043(4) Uani 1 1 d . . .
C26 C -0.1864(14) 0.1128(3) 0.2405(13) 0.053(4) Uani 1 1 d . . .
H26 H -0.1274 0.1073 0.2828 0.063 Uiso 1 1 calc R . .
C27 C -0.2773(15) 0.1175(4) 0.2781(15) 0.068(5) Uani 1 1 d . . .
H27 H -0.2786 0.1161 0.3464 0.081 Uiso 1 1 calc R . .
C28 C -0.3640(16) 0.1238(4) 0.2194(19) 0.077(6) Uani 1 1 d . . .
H28 H -0.4269 0.1255 0.2455 0.092 Uiso 1 1 calc R . .
C29 C -0.3613(14) 0.1279(4) 0.1227(16) 0.070(5) Uani 1 1 d . . .
H29 H -0.4214 0.1334 0.0817 0.084 Uiso 1 1 calc R . .
C30 C -0.2707(13) 0.1241(3) 0.0845(14) 0.057(4) Uani 1 1 d . . .
H30 H -0.2696 0.1269 0.0169 0.068 Uiso 1 1 calc R . .
C31 C -0.0672(13) 0.0801(3) 0.0379(11) 0.046(4) Uani 1 1 d . . .
C32 C 0.0137(14) 0.0708(3) -0.0067(10) 0.049(4) Uani 1 1 d U . .
H32 H 0.0722 0.0818 -0.0085 0.058 Uiso 1 1 calc R . .
C33 C 0.0113(18) 0.0452(3) -0.0498(11) 0.071(6) Uani 1 1 d . . .
H33 H 0.0679 0.0387 -0.0789 0.086 Uiso 1 1 calc R . .
C34 C -0.0788(15) 0.0294(4) -0.0483(13) 0.064(5) Uani 1 1 d U . .
H34 H -0.0844 0.0125 -0.0799 0.077 Uiso 1 1 calc R . .
C35 C -0.1552(17) 0.0384(3) -0.0025(14) 0.071(6) Uani 1 1 d . . .
H35 H -0.2128 0.0273 0.0032 0.085 Uiso 1 1 calc R . .
C36 C -0.1503(15) 0.0634(3) 0.0360(13) 0.065(6) Uani 1 1 d . . .
H36 H -0.2082 0.0698 0.0634 0.078 Uiso 1 1 calc R . .
C37 C 0.2688(11) 0.1575(3) 0.3614(9) 0.034(3) Uani 1 1 d . . .
C38 C 0.2408(12) 0.1844(3) 0.3612(11) 0.041(3) Uani 1 1 d . . .
H38 H 0.1723 0.1891 0.3683 0.049 Uiso 1 1 calc R . .
C39 C 0.3113(14) 0.2041(3) 0.3507(11) 0.052(4) Uani 1 1 d . . .
H39 H 0.2919 0.2223 0.3524 0.063 Uiso 1 1 calc R . .
C40 C 0.4082(14) 0.1975(4) 0.3380(13) 0.062(5) Uani 1 1 d . . .
H40 H 0.4550 0.2112 0.3259 0.074 Uiso 1 1 calc R . .
C41 C 0.4403(17) 0.1713(4) 0.3424(19) 0.091(8) Uani 1 1 d . . .
H41 H 0.5095 0.1668 0.3370 0.109 Uiso 1 1 calc R . .
C42 C 0.3699(13) 0.1517(3) 0.3548(13) 0.055(4) Uani 1 1 d U . .
H42 H 0.3917 0.1336 0.3590 0.066 Uiso 1 1 calc R . .
C43 C 0.0970(11) 0.1434(3) 0.4636(10) 0.034(3) Uani 1 1 d . . .
C44 C 0.0019(16) 0.1536(4) 0.4351(16) 0.083(6) Uani 1 1 d U . .
H44 H -0.0274 0.1537 0.3686 0.099 Uiso 1 1 calc R . .
C45 C -0.052(2) 0.1641(5) 0.5091(19) 0.103(8) Uani 1 1 d U . .
H45 H -0.1160 0.1725 0.4901 0.123 Uiso 1 1 calc R . .
C46 C -0.0167(18) 0.1630(4) 0.6035(14) 0.074(6) Uani 1 1 d . . .
H46 H -0.0557 0.1696 0.6513 0.089 Uiso 1 1 calc R . .
C47 C 0.0740(15) 0.1522(4) 0.6277(12) 0.059(5) Uani 1 1 d . . .
H47 H 0.1008 0.1510 0.6947 0.070 Uiso 1 1 calc R . .
C48 C 0.1315(13) 0.1426(4) 0.5593(11) 0.053(4) Uani 1 1 d . . .
H48 H 0.1973 0.1353 0.5802 0.064 Uiso 1 1 calc R . .
C49 C 0.2021(10) 0.0688(2) 0.1807(9) 0.030(3) Uani 1 1 d . . .
C50 C 0.2530(13) 0.0868(3) 0.1285(11) 0.050(4) Uani 1 1 d . . .
H50 H 0.2444 0.1054 0.1384 0.060 Uiso 1 1 calc R . .
C51 C 0.3166(16) 0.0784(4) 0.0617(13) 0.071(6) Uani 1 1 d . . .
H51 H 0.3529 0.0910 0.0283 0.085 Uiso 1 1 calc R . .
C52 C 0.3268(16) 0.0515(3) 0.0443(13) 0.067(6) Uani 1 1 d . . .
H52 H 0.3672 0.0456 -0.0036 0.081 Uiso 1 1 calc R . .
C53 C 0.2781(12) 0.0332(3) 0.0965(11) 0.044(4) Uani 1 1 d . . .
H53 H 0.2869 0.0147 0.0856 0.053 Uiso 1 1 calc R . .
C54 C 0.2171(10) 0.0413(2) 0.1639(9) 0.030(3) Uani 1 1 d . . .
H54 H 0.1846 0.0283 0.1995 0.036 Uiso 1 1 calc R . .
C55 C 0.0339(9) 0.0581(2) 0.2981(8) 0.023(3) Uani 1 1 d . . .
C56 C -0.0103(10) 0.0393(3) 0.2316(9) 0.031(3) Uani 1 1 d . . .
H56 H 0.0099 0.0385 0.1684 0.037 Uiso 1 1 calc R . .
C57 C -0.0839(10) 0.0218(3) 0.2572(10) 0.036(3) Uani 1 1 d . . .
H57 H -0.1148 0.0093 0.2106 0.043 Uiso 1 1 calc R . .
C58 C -0.1130(11) 0.0223(3) 0.3493(10) 0.038(3) Uani 1 1 d . . .
H58 H -0.1613 0.0097 0.3672 0.046 Uiso 1 1 calc R . .
C59 C -0.0710(10) 0.0412(3) 0.4152(10) 0.032(3) Uani 1 1 d . . .
H59 H -0.0924 0.0421 0.4780 0.039 Uiso 1 1 calc R . .
C60 C 0.0020(9) 0.0590(3) 0.3905(9) 0.030(3) Uani 1 1 d . . .
H60 H 0.0307 0.0718 0.4367 0.036 Uiso 1 1 calc R . .
C61 C 0.2806(10) 0.0175(2) 0.3866(9) 0.028(3) Uani 1 1 d . . .
C62 C 0.1819(10) 0.0081(3) 0.3940(9) 0.034(3) Uani 1 1 d . . .
H62 H 0.1391 0.0169 0.4341 0.041 Uiso 1 1 calc R . .
C63 C 0.1480(11) -0.0146(3) 0.3407(10) 0.039(3) Uani 1 1 d . . .
H63 H 0.0801 -0.0209 0.3426 0.047 Uiso 1 1 calc R . .
C64 C 0.2117(13) -0.0283(3) 0.2850(11) 0.045(4) Uani 1 1 d . . .
H64 H 0.1874 -0.0437 0.2491 0.055 Uiso 1 1 calc R . .
C65 C 0.3091(12) -0.0194(3) 0.2823(10) 0.041(4) Uani 1 1 d . . .
H65 H 0.3531 -0.0290 0.2455 0.049 Uiso 1 1 calc R . .
C66 C 0.3442(11) 0.0031(3) 0.3319(10) 0.035(3) Uani 1 1 d . . .
H66 H 0.4125 0.0089 0.3293 0.042 Uiso 1 1 calc R . .
C67 C 0.4540(10) 0.0525(3) 0.4312(10) 0.030(3) Uani 1 1 d . . .
C68 C 0.4700(10) 0.0596(3) 0.3372(10) 0.038(3) Uani 1 1 d . . .
H68 H 0.4130 0.0616 0.2879 0.045 Uiso 1 1 calc R . .
C69 C 0.5694(11) 0.0639(3) 0.3151(12) 0.047(4) Uani 1 1 d . . .
H69 H 0.5811 0.0689 0.2512 0.056 Uiso 1 1 calc R . .
C70 C 0.6510(11) 0.0608(3) 0.3896(12) 0.048(4) Uani 1 1 d . . .
H70 H 0.7193 0.0630 0.3756 0.058 Uiso 1 1 calc R . .
C71 C 0.6344(11) 0.0546(3) 0.4827(13) 0.048(4) Uani 1 1 d . . .
H71 H 0.6905 0.0532 0.5333 0.057 Uiso 1 1 calc R . .
C72 C 0.5349(10) 0.0502(3) 0.5022(11) 0.036(3) Uani 1 1 d . . .
H72 H 0.5233 0.0457 0.5664 0.044 Uiso 1 1 calc R . .
C73 C 0.3178(9) 0.0382(3) 0.5749(9) 0.030(3) Uani 1 1 d . . .
C74 C 0.2602(10) 0.0522(3) 0.6368(10) 0.035(3) Uani 1 1 d . . .
H74 H 0.2234 0.0678 0.6134 0.042 Uiso 1 1 calc R . .
C75 C 0.2562(11) 0.0439(3) 0.7299(11) 0.044(4) Uani 1 1 d . . .
H75 H 0.2139 0.0532 0.7691 0.053 Uiso 1 1 calc R . .
C76 C 0.3122(11) 0.0222(3) 0.7684(11) 0.040(3) Uani 1 1 d . . .
H76 H 0.3118 0.0173 0.8345 0.048 Uiso 1 1 calc R . .
C77 C 0.3689(10) 0.0079(3) 0.7093(11) 0.039(3) Uani 1 1 d . . .
H77 H 0.4054 -0.0076 0.7339 0.047 Uiso 1 1 calc R . .
C78 C 0.3728(10) 0.0161(3) 0.6130(10) 0.035(3) Uani 1 1 d . . .
H78 H 0.4135 0.0064 0.5734 0.042 Uiso 1 1 calc R . .
C79 C 0.4385(14) 0.1240(4) 0.7837(13) 0.063(5) Uani 1 1 d . . .
H79A H 0.3731 0.1210 0.8100 0.075 Uiso 1 1 calc R . .
H79B H 0.4295 0.1171 0.7161 0.075 Uiso 1 1 calc R . .
N1 N 0.4557(10) 0.1540(3) 0.7790(10) 0.058(4) Uani 1 1 d . . .
C80 C 0.5197(14) 0.1074(4) 0.8426(15) 0.074(6) Uani 1 1 d . . .
H80A H 0.5853 0.1095 0.8156 0.089 Uiso 1 1 calc R . .
H80B H 0.5301 0.1141 0.9105 0.089 Uiso 1 1 calc R . .
C81 C 0.4935(16) 0.0787(4) 0.8435(14) 0.068(5) Uani 1 1 d . . .
H81A H 0.4909 0.0715 0.7765 0.082 Uiso 1 1 calc R . .
H81B H 0.4243 0.0767 0.8632 0.082 Uiso 1 1 calc R . .
C82 C 0.569(2) 0.0621(6) 0.912(2) 0.129(7) Uani 1 1 d . . .
H82A H 0.5466 0.0434 0.9092 0.193 Uiso 1 1 calc R . .
H82B H 0.5713 0.0688 0.9783 0.193 Uiso 1 1 calc R . .
H82C H 0.6373 0.0633 0.8912 0.193 Uiso 1 1 calc R . .
C83 C 0.3643(15) 0.1656(4) 0.7135(13) 0.068(5) Uani 1 1 d . . .
H83A H 0.3590 0.1562 0.6502 0.082 Uiso 1 1 calc R . .
H83B H 0.3017 0.1612 0.7429 0.082 Uiso 1 1 calc R . .
C84 C 0.3633(14) 0.1944(3) 0.6938(14) 0.059(5) Uani 1 1 d . . .
H84A H 0.4242 0.1992 0.6625 0.071 Uiso 1 1 calc R . .
H84B H 0.3673 0.2043 0.7562 0.071 Uiso 1 1 calc R . .
C85 C 0.2677(18) 0.2028(4) 0.6285(14) 0.077(6) Uani 1 1 d . . .
H85A H 0.2634 0.1923 0.5674 0.093 Uiso 1 1 calc R . .
H85B H 0.2075 0.1980 0.6608 0.093 Uiso 1 1 calc R . .
C86 C 0.261(2) 0.2311(4) 0.6035(16) 0.092(7) Uani 1 1 d . . .
H86A H 0.1963 0.2346 0.5615 0.137 Uiso 1 1 calc R . .
H86B H 0.3186 0.2361 0.5692 0.137 Uiso 1 1 calc R . .
H86C H 0.2632 0.2418 0.6632 0.137 Uiso 1 1 calc R . .
C87 C 0.5539(14) 0.1617(5) 0.7402(13) 0.074(6) Uani 1 1 d . . .
H87A H 0.6128 0.1551 0.7859 0.089 Uiso 1 1 calc R . .
H87B H 0.5586 0.1815 0.7388 0.089 Uiso 1 1 calc R . .
C88 C 0.5636(16) 0.1509(6) 0.6377(14) 0.095(8) Uani 1 1 d . . .
H88A H 0.5585 0.1312 0.6379 0.114 Uiso 1 1 calc R . .
H88B H 0.5065 0.1579 0.5907 0.114 Uiso 1 1 calc R . .
C89 C 0.6633(17) 0.1590(6) 0.6066(17) 0.111(10) Uani 1 1 d . . .
H89A H 0.6650 0.1786 0.5983 0.134 Uiso 1 1 calc R . .
H89B H 0.7202 0.1539 0.6574 0.134 Uiso 1 1 calc R . .
C90 C 0.676(2) 0.1464(6) 0.518(2) 0.129(7) Uani 1 1 d U . .
H90A H 0.7422 0.1518 0.4980 0.193 Uiso 1 1 calc R . .
H90B H 0.6205 0.1517 0.4674 0.193 Uiso 1 1 calc R . .
H90C H 0.6754 0.1270 0.5263 0.193 Uiso 1 1 calc R . .
C91 C 0.4636(13) 0.1672(4) 0.8800(13) 0.058(5) Uani 1 1 d . . .
H91A H 0.5321 0.1632 0.9159 0.070 Uiso 1 1 calc R . .
H91B H 0.4587 0.1868 0.8712 0.070 Uiso 1 1 calc R . .
C92 C 0.3819(13) 0.1584(4) 0.9428(14) 0.069(5) Uani 1 1 d . . .
H92A H 0.3132 0.1599 0.9042 0.082 Uiso 1 1 calc R . .
H92B H 0.3930 0.1394 0.9609 0.082 Uiso 1 1 calc R . .
C93 C 0.3851(14) 0.1749(4) 1.0340(12) 0.063(5) Uani 1 1 d . . .
H93A H 0.3487 0.1921 1.0197 0.075 Uiso 1 1 calc R . .
H93B H 0.4568 0.1787 1.0618 0.075 Uiso 1 1 calc R . .
C94 C 0.3318(17) 0.1583(5) 1.1046(16) 0.091(7) Uani 1 1 d . . .
H94A H 0.3320 0.1681 1.1659 0.136 Uiso 1 1 calc R . .
H94B H 0.3682 0.1413 1.1173 0.136 Uiso 1 1 calc R . .
H94C H 0.2608 0.1548 1.0761 0.136 Uiso 1 1 calc R . .
Cl2 Cl 0.6015(7) 0.23612(16) 0.8322(5) 0.126(3) Uani 1 1 d . A .
Cl3 Cl 0.4171(10) 0.2504(2) 0.9111(8) 0.141(4) Uani 0.75 1 d P A 1
Cl3' Cl 0.508(3) 0.2753(6) 0.944(2) 0.117(10) Uani 0.25 1 d P A 2
C95 C 0.510(3) 0.2614(5) 0.833(3) 0.133(12) Uani 1 1 d . . .
O2 O 0.527(4) 0.0117(9) 0.987(4) 0.064(13) Uani 0.25 1 d PU . .
O3 O 0.674(3) 0.0400(8) 0.115(3) 0.043(11) Uani 0.25 1 d P . .

loop_
_atom_site_aniso_label
_atom_site_aniso_U_11
_atom_site_aniso_U_22
_atom_site_aniso_U_33
_atom_site_aniso_U_23
_atom_site_aniso_U_13
_atom_site_aniso_U_12
Pt1 0.0377(3) 0.0223(2) 0.0282(3) -0.0034(2) -0.0012(2) 0.0069(2)
Pt2 0.0408(3) 0.0201(2) 0.0251(3) -0.00299(19) 0.0007(2) 0.0007(2)
Pt3 0.0278(3) 0.0245(2) 0.0261(3) -0.0058(2) 0.00148(19) 0.0002(2)
Cl1 0.051(2) 0.039(2) 0.046(2) -0.0150(16) -0.0124(17) 0.0019(17)
P1 0.049(2) 0.0214(17) 0.0306(19) -0.0019(14) 0.0030(16) 0.0038(15)
P2 0.049(2) 0.0192(16) 0.0304(19) -0.0022(13) -0.0063(16) 0.0031(15)
P3 0.0367(19) 0.0239(16) 0.0210(16) -0.0054(13) 0.0051(14) -0.0003(14)
P4 0.0264(16) 0.0184(15) 0.0197(15) -0.0022(12) 0.0020(12) -0.0018(12)
P5 0.0221(16) 0.0268(17) 0.0276(17) -0.0026(13) 0.0003(13) 0.0007(13)
F2 0.028(4) 0.037(5) 0.083(7) -0.003(4) -0.008(4) 0.003(4)
F3 0.139(12) 0.064(7) 0.093(9) 0.026(7) -0.037(8) 0.030(7)
F4 0.143(8) 0.063(6) 0.098(7) 0.019(6) 0.026(7) -0.022(6)
F5 0.108(10) 0.113(10) 0.108(10) -0.033(8) 0.063(8) -0.067(8)
F6 0.034(5) 0.112(9) 0.072(7) -0.017(6) 0.012(5) -0.001(5)
F8 0.075(7) 0.064(7) 0.071(7) -0.028(5) -0.011(6) -0.019(6)
F9 0.178(15) 0.095(10) 0.079(9) -0.029(8) -0.026(9) -0.050(10)
F10 0.162(9) 0.073(6) 0.087(7) -0.034(6) 0.017(7) 0.002(6)
F11 0.139(9) 0.110(8) 0.105(8) 0.014(6) 0.050(7) 0.043(7)
F12 0.080(8) 0.087(8) 0.093(8) 0.049(7) 0.042(7) 0.044(7)
O1 0.064(7) 0.013(4) 0.034(5) -0.008(4) -0.001(5) 0.000(4)
C1 0.039(8) 0.027(7) 0.024(7) -0.010(5) 0.003(6) 0.006(6)
C2 0.050(9) 0.024(7) 0.032(7) -0.005(6) -0.008(6) 0.001(6)
C3 0.093(14) 0.034(9) 0.041(9) 0.002(7) -0.006(9) 0.019(9)
C4 0.14(2) 0.022(8) 0.062(12) 0.008(8) 0.027(13) -0.014(11)
C5 0.083(14) 0.047(10) 0.060(12) -0.006(9) 0.029(10) -0.026(10)
C6 0.039(8) 0.049(9) 0.039(8) -0.015(7) 0.007(7) -0.007(7)
C7 0.074(12) 0.030(8) 0.048(9) 0.003(7) 0.011(8) 0.030(8)
C8 0.064(8) 0.037(7) 0.032(6) -0.007(5) -0.008(6) -0.003(6)
C9 0.081(16) 0.062(14) 0.12(2) 0.026(13) -0.009(15) -0.027(12)
C10 0.061(8) 0.032(6) 0.052(7) 0.012(6) 0.017(7) 0.000(6)
C11 0.078(9) 0.054(8) 0.070(9) 0.004(7) 0.026(7) 0.023(7)
C12 0.077(9) 0.038(7) 0.063(8) 0.028(6) 0.007(7) 0.001(7)
C13 0.041(8) 0.037(8) 0.033(8) -0.005(6) 0.002(6) 0.000(6)
C14 0.050(9) 0.031(8) 0.042(9) -0.004(6) 0.002(7) 0.001(7)
C15 0.070(12) 0.030(8) 0.052(10) 0.002(7) 0.004(9) -0.011(8)
C16 0.072(13) 0.053(11) 0.055(11) -0.001(8) 0.011(9) -0.029(9)
C17 0.046(10) 0.047(10) 0.082(13) 0.002(9) -0.006(9) -0.013(8)
C18 0.050(10) 0.044(9) 0.046(9) -0.015(7) 0.002(7) -0.001(7)
C19 0.057(10) 0.019(7) 0.048(9) -0.001(6) 0.014(8) 0.002(6)
C20 0.047(10) 0.065(11) 0.061(11) -0.018(9) 0.011(9) 0.010(9)
C21 0.052(11) 0.059(12) 0.088(15) 0.000(10) 0.024(10) -0.003(9)
C22 0.072(13) 0.037(9) 0.108(17) -0.003(10) 0.054(13) 0.012(9)
C23 0.113(19) 0.066(13) 0.078(15) 0.012(11) 0.045(14) 0.031(13)
C24 0.095(15) 0.042(10) 0.058(11) -0.002(8) 0.025(10) 0.019(10)
C25 0.053(9) 0.015(6) 0.059(10) 0.000(6) -0.001(8) -0.001(6)
C26 0.060(11) 0.039(9) 0.059(11) 0.007(8) 0.007(9) -0.005(8)
C27 0.068(13) 0.067(13) 0.073(13) -0.007(10) 0.028(11) -0.020(10)
C28 0.057(13) 0.053(12) 0.13(2) 0.003(12) 0.036(13) -0.003(10)
C29 0.050(11) 0.080(14) 0.082(15) 0.018(11) 0.010(10) -0.001(10)
C30 0.055(11) 0.048(10) 0.069(12) 0.007(9) 0.013(9) 0.010(8)
C31 0.066(11) 0.023(7) 0.043(9) -0.006(6) -0.019(8) 0.023(7)
C32 0.067(8) 0.041(7) 0.032(6) 0.002(6) -0.012(6) 0.007(6)
C33 0.128(18) 0.048(10) 0.030(9) -0.004(7) -0.016(10) 0.049(11)
C34 0.069(8) 0.058(8) 0.054(8) -0.013(7) -0.030(7) -0.007(7)
C35 0.091(15) 0.030(9) 0.077(13) -0.007(8) -0.040(12) 0.007(9)
C36 0.082(13) 0.023(8) 0.077(13) -0.009(8) -0.042(10) 0.004(8)
C37 0.044(8) 0.045(8) 0.015(6) 0.000(5) 0.004(6) -0.012(6)
C38 0.045(9) 0.023(7) 0.052(9) -0.003(6) 0.003(7) -0.001(6)
C39 0.084(13) 0.025(8) 0.045(9) -0.006(7) -0.004(9) -0.011(8)
C40 0.053(11) 0.067(12) 0.071(12) -0.004(10) 0.029(9) -0.011(9)
C41 0.080(15) 0.037(10) 0.17(2) -0.010(12) 0.076(16) -0.010(10)
C42 0.064(8) 0.032(7) 0.074(8) -0.015(6) 0.025(7) 0.006(6)
C43 0.041(8) 0.028(7) 0.036(8) -0.004(6) 0.014(6) -0.011(6)
C44 0.075(9) 0.100(10) 0.075(9) -0.004(8) 0.017(8) 0.027(8)
C45 0.096(11) 0.124(11) 0.093(11) -0.007(9) 0.029(9) 0.031(9)
C46 0.108(18) 0.074(13) 0.050(11) -0.005(10) 0.049(12) 0.018(12)
C47 0.067(12) 0.070(12) 0.042(10) -0.014(8) 0.021(9) -0.021(10)
C48 0.051(10) 0.075(12) 0.034(8) -0.015(8) 0.011(7) 0.000(9)
C49 0.031(7) 0.028(7) 0.032(7) -0.011(5) 0.008(6) -0.008(5)
C50 0.078(12) 0.029(8) 0.050(9) -0.011(7) 0.035(9) -0.006(8)
C51 0.107(16) 0.054(11) 0.066(12) -0.015(9) 0.064(12) -0.030(11)
C52 0.095(15) 0.055(11) 0.063(12) -0.029(9) 0.052(11) -0.021(10)
C53 0.053(10) 0.043(9) 0.039(8) -0.012(7) 0.014(7) -0.014(7)
C54 0.040(8) 0.024(7) 0.026(7) -0.002(5) 0.005(6) -0.005(6)
C55 0.021(6) 0.027(6) 0.021(6) 0.000(5) -0.003(5) 0.005(5)
C56 0.027(7) 0.038(7) 0.026(7) -0.003(6) 0.000(5) 0.008(6)
C57 0.029(7) 0.034(7) 0.043(8) -0.009(6) -0.002(6) 0.001(6)
C58 0.032(8) 0.043(8) 0.040(8) 0.000(6) 0.008(6) -0.006(6)
C59 0.032(7) 0.031(7) 0.034(7) -0.005(6) 0.008(6) -0.002(6)
C60 0.021(6) 0.036(7) 0.031(7) -0.007(6) -0.001(5) 0.003(5)
C61 0.032(7) 0.025(6) 0.024(7) 0.004(5) -0.003(5) 0.000(5)
C62 0.037(8) 0.033(7) 0.029(7) -0.001(6) -0.006(6) -0.002(6)
C63 0.037(8) 0.035(8) 0.041(8) 0.016(6) -0.013(6) -0.004(6)
C64 0.071(11) 0.021(7) 0.041(9) 0.001(6) -0.005(8) 0.000(7)
C65 0.052(10) 0.035(8) 0.035(8) -0.008(6) -0.001(7) 0.005(7)
C66 0.040(8) 0.028(7) 0.038(8) -0.009(6) 0.004(6) 0.007(6)
C67 0.026(7) 0.029(7) 0.035(7) -0.005(6) 0.002(6) 0.000(5)
C68 0.024(7) 0.050(9) 0.038(8) 0.004(7) 0.000(6) -0.004(6)
C69 0.039(9) 0.052(10) 0.051(10) 0.006(8) 0.009(7) -0.008(7)
C70 0.028(8) 0.051(10) 0.066(11) 0.005(8) 0.006(7) -0.002(7)
C71 0.024(7) 0.036(8) 0.080(12) 0.009(8) -0.007(7) 0.005(6)
C72 0.025(7) 0.030(7) 0.053(9) 0.000(6) -0.001(6) 0.000(6)
C73 0.023(7) 0.035(7) 0.032(7) -0.007(6) -0.001(5) -0.003(5)
C74 0.035(8) 0.034(7) 0.036(8) 0.003(6) 0.003(6) 0.004(6)
C75 0.037(8) 0.055(10) 0.042(9) -0.006(7) 0.016(7) 0.000(7)
C76 0.037(8) 0.042(8) 0.042(8) 0.002(7) 0.005(7) -0.011(7)
C77 0.025(7) 0.031(7) 0.058(10) 0.005(7) -0.004(7) -0.005(6)
C78 0.026(7) 0.035(7) 0.040(8) 0.002(6) -0.007(6) -0.004(6)
C79 0.066(12) 0.068(12) 0.052(11) -0.021(9) 0.002(9) -0.011(10)
N1 0.036(8) 0.089(11) 0.050(8) -0.018(8) 0.007(6) -0.003(7)
C80 0.053(11) 0.094(16) 0.069(13) -0.012(11) -0.017(10) -0.008(11)
C81 0.078(14) 0.062(12) 0.063(12) -0.014(10) 0.005(10) -0.012(10)
C82 0.118(10) 0.138(11) 0.132(11) -0.009(9) 0.021(8) 0.001(8)
C83 0.069(13) 0.085(14) 0.052(11) -0.011(10) 0.013(9) -0.017(11)
C84 0.060(11) 0.049(10) 0.069(12) -0.012(9) 0.008(9) -0.017(9)
C85 0.124(19) 0.046(11) 0.060(12) 0.002(9) 0.006(12) -0.004(11)
C86 0.14(2) 0.073(14) 0.067(14) 0.023(11) 0.028(14) 0.001(14)
C87 0.058(12) 0.118(18) 0.049(11) -0.012(11) 0.016(9) -0.031(12)
C88 0.066(14) 0.17(3) 0.050(12) -0.030(14) 0.010(10) -0.024(15)
C89 0.065(14) 0.19(3) 0.087(17) -0.048(18) 0.052(13) -0.033(16)
C90 0.118(10) 0.138(11) 0.132(11) -0.009(9) 0.021(8) 0.001(8)
C91 0.044(10) 0.068(12) 0.064(11) -0.025(9) 0.008(8) -0.001(8)
C92 0.043(10) 0.095(15) 0.067(12) -0.017(11) 0.004(9) -0.001(10)
C93 0.053(11) 0.087(14) 0.047(10) -0.002(10) 0.004(8) 0.019(10)
C94 0.083(16) 0.097(17) 0.084(16) -0.003(13) -0.018(13) -0.004(13)
Cl2 0.152(7) 0.124(6) 0.104(5) 0.008(4) 0.016(5) -0.067(5)
Cl3 0.169(11) 0.128(9) 0.127(9) 0.018(7) 0.022(8) -0.025(8)
Cl3' 0.15(3) 0.11(2) 0.089(19) 0.023(16) -0.003(17) -0.018(19)
C95 0.17(3) 0.057(15) 0.18(3) 0.030(18) 0.08(3) -0.002(17)
O2 0.062(15) 0.063(15) 0.067(15) -0.009(10) 0.003(10) 0.014(10)
O3 0.04(2) 0.05(2) 0.05(2) 0.031(19) 0.028(18) 0.033(19)

loop_
_atom_type_symbol
_atom_type_description
_atom_type_scat_dispersion_real
_atom_type_scat_dispersion_imag
_atom_type_scat_source
C C 0.0033 0.0016 'International Tables Vol C Tables 4.2.6.8 and 6.1.1.4'
H H 0.0000 0.0000 'International Tables Vol C Tables 4.2.6.8 and 6.1.1.4'
N N 0.0061 0.0033 'International Tables Vol C Tables 4.2.6.8 and 6.1.1.4'
O O 0.0106 0.0060 'International Tables Vol C Tables 4.2.6.8 and 6.1.1.4'
F F 0.0171 0.0103 'International Tables Vol C Tables 4.2.6.8 and 6.1.1.4'
P P 0.1023 0.0942 'International Tables Vol C Tables 4.2.6.8 and 6.1.1.4'
Cl Cl 0.1484 0.1585 'International Tables Vol C Tables 4.2.6.8 and 6.1.1.4'
Pt Pt -1.7033 8.3905 'International Tables Vol C Tables 4.2.6.8 and 6.1.1.4'

loop_
_geom_angle_atom_site_label_1
_geom_angle_atom_site_label_2
_geom_angle_atom_site_label_3
_geom_angle
C1 Pt1 C7 86.2(5)
C1 Pt1 P1 93.3(3)
C7 Pt1 P1 179.4(4)
C1 Pt1 P2 177.0(4)
C7 Pt1 P2 96.1(4)
P1 Pt1 P2 84.45(12)
O1 Pt2 P4 170.7(3)
O1 Pt2 P3 94.0(3)
P4 Pt2 P3 76.66(11)
O1 Pt2 P2 84.6(3)
P4 Pt2 P2 104.62(11)
P3 Pt2 P2 174.03(13)
P4 Pt3 P3 76.08(11)
P4 Pt3 P5 104.91(11)
P3 Pt3 P5 178.53(12)
P4 Pt3 Cl1 169.89(12)
P3 Pt3 Cl1 95.00(12)
P5 Pt3 Cl1 83.93(12)
O1 P1 C13 104.1(6)
O1 P1 C19 107.0(6)
C13 P1 C19 101.7(6)
O1 P1 Pt1 115.0(4)
C13 P1 Pt1 114.1(5)
C19 P1 Pt1 113.7(5)
C25 P2 C31 102.4(7)
C25 P2 Pt1 108.8(5)
C31 P2 Pt1 113.2(5)
C25 P2 Pt2 103.6(5)
C31 P2 Pt2 120.2(5)
Pt1 P2 Pt2 107.54(14)
C37 P3 C43 104.8(6)
C37 P3 Pt3 113.3(5)
C43 P3 Pt3 111.4(5)
C37 P3 Pt2 115.9(4)
C43 P3 Pt2 109.7(5)
Pt3 P3 Pt2 101.99(12)
C49 P4 C55 108.9(6)
C49 P4 Pt2 110.3(4)
C55 P4 Pt2 113.2(4)
C49 P4 Pt3 108.1(4)
C55 P4 Pt3 111.0(4)
Pt2 P4 Pt3 105.16(12)
C73 P5 C67 107.8(6)
C73 P5 C61 100.0(6)
C67 P5 C61 103.6(6)
C73 P5 Pt3 115.3(4)
C67 P5 Pt3 105.3(4)
C61 P5 Pt3 123.6(4)
P1 O1 Pt2 126.4(5)
C6 C1 C2 113.3(13)
C6 C1 Pt1 122.6(10)
C2 C1 Pt1 124.1(10)
F2 C2 C3 115.6(14)
F2 C2 C1 120.9(12)
C3 C2 C1 123.4(15)
F3 C3 C4 121.2(17)
F3 C3 C2 119.9(18)
C4 C3 C2 118.9(16)
F4 C4 C5 121(2)
F4 C4 C3 118(2)
C5 C4 C3 120.4(15)
F5 C5 C6 122(2)
F5 C5 C4 119.5(18)
C6 C5 C4 118.1(17)
C5 C6 F6 115.0(15)
C5 C6 C1 125.6(16)
F6 C6 C1 119.1(14)
C12 C7 C8 114.2(16)
C12 C7 Pt1 124.9(15)
C8 C7 Pt1 120.8(12)
F8 C8 C9 119.4(16)
F8 C8 C7 119.6(13)
C9 C8 C7 121.0(18)
C10 C9 F9 129(3)
C10 C9 C8 115(2)
F9 C9 C8 116(2)
C11 C10 C9 134(2)
C11 C10 F10 112.8(17)
C9 C10 F10 113(2)
C10 C11 F11 133(2)
C10 C11 C12 113.2(18)
F11 C11 C12 113.1(19)
C7 C12 F12 117.9(17)
C7 C12 C11 121.5(18)
F12 C12 C11 118.7(17)
C18 C13 C14 117.4(14)
C18 C13 P1 119.5(11)
C14 C13 P1 122.7(11)
C15 C14 C13 120.9(15)
C16 C15 C14 120.1(16)
C15 C16 C17 120.1(15)
C18 C17 C16 119.3(16)
C13 C18 C17 122.1(16)
C20 C19 C24 118.0(16)
C20 C19 P1 121.6(12)
C24 C19 P1 120.3(13)
C19 C20 C21 121.8(17)
C22 C21 C20 118(2)
C21 C22 C23 122.2(18)
C22 C23 C24 119.7(19)
C19 C24 C23 119.7(19)
C26 C25 C30 116.1(16)
C26 C25 P2 121.9(12)
C30 C25 P2 121.7(13)
C25 C26 C27 121.1(17)
C28 C27 C26 121(2)
C27 C28 C29 120.0(19)
C28 C29 C30 119.6(19)
C29 C30 C25 122.0(18)
C36 C31 C32 116.5(15)
C36 C31 P2 124.6(13)
C32 C31 P2 118.9(13)
C31 C32 C33 121.3(18)
C32 C33 C34 118.0(19)
C35 C34 C33 119.9(18)
C34 C35 C36 120(2)
C35 C36 C31 124(2)
C42 C37 C38 117.4(13)
C42 C37 P3 122.3(11)
C38 C37 P3 120.3(11)
C39 C38 C37 120.8(15)
C40 C39 C38 120.0(15)
C39 C40 C41 121.0(17)
C42 C41 C40 118.6(18)
C41 C42 C37 122.0(16)
C48 C43 C44 118.4(15)
C48 C43 P3 122.9(12)
C44 C43 P3 118.8(13)
C43 C44 C45 117(2)
C46 C45 C44 124(2)
C47 C46 C45 116.9(18)
C46 C47 C48 122.2(18)
C43 C48 C47 121.7(17)
C50 C49 C54 117.5(12)
C50 C49 P4 117.2(10)
C54 C49 P4 125.0(10)
C49 C50 C51 121.5(14)
C52 C51 C50 119.7(15)
C51 C52 C53 119.7(15)
C54 C53 C52 121.1(14)
C53 C54 C49 120.4(12)
C56 C55 C60 118.5(12)
C56 C55 P4 124.7(10)
C60 C55 P4 116.8(9)
C57 C56 C55 120.2(12)
C58 C57 C56 121.0(13)
C57 C58 C59 119.1(13)
C58 C59 C60 120.6(13)
C59 C60 C55 120.5(12)
C62 C61 C66 119.4(12)
C62 C61 P5 117.3(10)
C66 C61 P5 123.3(10)
C61 C62 C63 118.1(13)
C64 C63 C62 121.3(14)
C65 C64 C63 119.5(13)
C64 C65 C66 120.8(14)
C65 C66 C61 120.7(14)
C72 C67 C68 119.9(13)
C72 C67 P5 124.5(11)
C68 C67 P5 115.5(10)
C67 C68 C69 120.4(13)
C70 C69 C68 118.0(15)
C71 C70 C69 121.2(14)
C70 C71 C72 119.3(14)
C67 C72 C71 121.1(15)
C78 C73 C74 117.5(13)
C78 C73 P5 121.4(10)
C74 C73 P5 121.1(10)
C75 C74 C73 121.0(13)
C74 C75 C76 121.4(14)
C75 C76 C77 118.9(14)
C76 C77 C78 120.2(13)
C73 C78 C77 120.8(13)
C80 C79 N1 118.1(15)
C87 N1 C83 109.6(15)
C87 N1 C79 113.9(15)
C83 N1 C79 106.9(13)
C87 N1 C91 104.9(12)
C83 N1 C91 109.4(13)
C79 N1 C91 112.1(14)
C81 C80 C79 113.1(16)
C80 C81 C82 113.7(19)
C84 C83 N1 118.2(16)
C83 C84 C85 111.7(15)
C86 C85 C84 115.5(19)
N1 C87 C88 114.6(15)
C89 C88 C87 110.7(17)
C90 C89 C88 110(2)
C92 C91 N1 115.1(14)
C93 C92 C91 111.9(16)
C92 C93 C94 105.9(17)
Cl3' C95 Cl2 113(2)
Cl3' C95 Cl3 59.6(15)
Cl2 C95 Cl3 107.7(14)

loop_
_geom_bond_atom_site_label_1
_geom_bond_atom_site_label_2
_geom_bond_distance
_geom_bond_site_symmetry_2
Pt1 C1 2.065(13) .
Pt1 C7 2.082(15) .
Pt1 P1 2.264(3) .
Pt1 P2 2.316(4) .
Pt2 O1 2.119(8) .
Pt2 P4 2.239(3) .
Pt2 P3 2.305(3) .
Pt2 P2 2.357(3) .
Pt3 P4 2.270(3) .
Pt3 P3 2.303(3) .
Pt3 P5 2.343(3) .
Pt3 Cl1 2.382(3) .
P1 O1 1.527(10) .
P1 C13 1.814(15) .
P1 C19 1.837(15) .
P2 C25 1.829(17) .
P2 C31 1.831(14) .
P3 C37 1.829(14) .
P3 C43 1.840(13) .
P4 C49 1.819(13) .
P4 C55 1.824(12) .
P5 C73 1.806(14) .
P5 C67 1.828(13) .
P5 C61 1.833(13) .
F2 C2 1.351(16) .
F3 C3 1.337(19) .
F4 C4 1.361(19) .
F5 C5 1.34(2) .
F6 C6 1.361(18) .
F8 C8 1.315(19) .
F9 C9 1.35(2) .
F10 C10 1.50(2) .
F11 C11 1.35(2) .
F12 C12 1.41(2) .
C1 C6 1.381(19) .
C1 C2 1.391(18) .
C2 C3 1.38(2) .
C3 C4 1.37(3) .
C4 C5 1.37(3) .
C5 C6 1.35(2) .
C7 C12 1.31(2) .
C7 C8 1.42(2) .
C8 C9 1.41(3) .
C9 C10 1.22(3) .
C10 C11 1.21(2) .
C11 C12 1.50(3) .
C13 C18 1.37(2) .
C13 C14 1.417(19) .
C14 C15 1.38(2) .
C15 C16 1.37(2) .
C16 C17 1.39(2) .
C17 C18 1.38(2) .
C19 C20 1.37(2) .
C19 C24 1.38(2) .
C20 C21 1.41(2) .
C21 C22 1.32(3) .
C22 C23 1.36(3) .
C23 C24 1.41(3) .
C25 C26 1.38(2) .
C25 C30 1.40(2) .
C26 C27 1.39(2) .
C27 C28 1.35(3) .
C28 C29 1.36(3) .
C29 C30 1.38(2) .
C31 C36 1.37(2) .
C31 C32 1.38(2) .
C32 C33 1.41(2) .
C33 C34 1.43(3) .
C34 C35 1.34(3) .
C35 C36 1.36(2) .
C37 C42 1.38(2) .
C37 C38 1.396(19) .
C38 C39 1.38(2) .
C39 C40 1.35(2) .
C40 C41 1.38(2) .
C41 C42 1.38(2) .
C43 C48 1.34(2) .
C43 C44 1.36(2) .
C44 C45 1.42(3) .
C45 C46 1.33(3) .
C46 C47 1.31(3) .
C47 C48 1.37(2) .
C49 C50 1.384(19) .
C49 C54 1.418(17) .
C50 C51 1.39(2) .
C51 C52 1.38(2) .
C52 C53 1.38(2) .
C53 C54 1.370(19) .
C55 C56 1.389(17) .
C55 C60 1.399(17) .
C56 C57 1.386(19) .
C57 C58 1.380(19) .
C58 C59 1.381(18) .
C59 C60 1.384(18) .
C61 C62 1.397(18) .
C61 C66 1.403(18) .
C62 C63 1.397(19) .
C63 C64 1.39(2) .
C64 C65 1.36(2) .
C65 C66 1.367(18) .
C67 C72 1.354(18) .
C67 C68 1.392(19) .
C68 C69 1.400(19) .
C69 C70 1.40(2) .
C70 C71 1.37(2) .
C71 C72 1.388(19) .
C73 C78 1.390(18) .
C73 C74 1.405(18) .
C74 C75 1.364(19) .
C75 C76 1.38(2) .
C76 C77 1.38(2) .
C77 C78 1.40(2) .
C79 C80 1.51(3) .
C79 N1 1.52(2) .
N1 C87 1.51(2) .
N1 C83 1.52(2) .
N1 C91 1.54(2) .
C80 C81 1.48(3) .
C81 C82 1.52(3) .
C83 C84 1.47(2) .
C84 C85 1.51(3) .
C85 C86 1.46(2) .
C87 C88 1.54(2) .
C88 C89 1.49(3) .
C89 C90 1.41(3) .
C91 C92 1.53(2) .
C92 C93 1.51(2) .
C93 C94 1.52(3) .
Cl2 C95 1.75(3) .
Cl3 C95 1.81(3) .
Cl3' C95 1.69(4) .
O2 O2 1.44(9) 3_657
